data_4087255
loop_
_publ_author_name
'Carter, Ashley'
'Mason, Alexander'
'Baker, Michael A.'
'Bettler, Donald G.'
'Changas, Angelo'
'McMillen, Colin D.'
'Tapu, Daniela'

_publ_section_title
;
 Janus-Type Bis(maloNHC) and Its Zwitterionic Gold and Silver Metal
 Complexes
;
_journal_issue 9
_journal_name_full Organometallics
_journal_page_first 1867
_journal_paper_doi 10.1021/acs.organomet.7b00206
_journal_volume 36
_journal_year 2017
_chemical_formula_sum 'C80 H89 K2 N7 O4 S2'
_chemical_formula_weight 1354.90
_space_group_crystal_system monoclinic
_space_group_IT_number 14
_space_group_name_Hall '-P 2ybc'
_space_group_name_H-M_alt 'P 1 21/c 1'
_symmetry_space_group_name_Hall '-P 2ybc'
_symmetry_space_group_name_H-M 'P 1 21/c 1'
_atom_sites_solution_hydrogens geom
_atom_sites_solution_primary dual
_atom_sites_solution_secondary difmap
_audit_creation_method SHELXL-2014/7
_cell_angle_alpha 90
_cell_angle_beta 109.037(3)
_cell_angle_gamma 90
_cell_formula_units_Z 2
_cell_length_a 12.3149(10)
_cell_length_b 18.8123(16)
_cell_length_c 18.4296(16)
_cell_measurement_reflns_used 9985
_cell_measurement_temperature 100(2)
_cell_measurement_theta_max 26.77
_cell_measurement_theta_min 2.34
_cell_volume 4036.1(6)
_computing_cell_refinement 'Bruker SAINT'
_computing_data_collection 'Bruker APEX3'
_computing_data_reduction 'Bruker SAINT'
_computing_molecular_graphics 'Bruker SHELXTL'
_computing_publication_material 'Bruker SHELXTL'
_computing_structure_refinement 'SHELXL-2014 (Sheldrick 2014)'
_computing_structure_solution 'SHELXT-2014 (Sheldrick 2014)'
_diffrn_ambient_temperature 100(2)
_diffrn_measured_fraction_theta_full 0.998
_diffrn_measured_fraction_theta_max 0.997
_diffrn_measurement_device_type 'Bruker D8 Venture Photon 100'
_diffrn_measurement_method '\f and \w scans'
_diffrn_radiation_type MoK\a
_diffrn_radiation_wavelength 0.71073
_diffrn_reflns_av_R_equivalents 0.0479
_diffrn_reflns_av_unetI/netI 0.0211
_diffrn_reflns_Laue_measured_fraction_full 0.998
_diffrn_reflns_Laue_measured_fraction_max 0.997
_diffrn_reflns_limit_h_max 15
_diffrn_reflns_limit_h_min -14
_diffrn_reflns_limit_k_max 23
_diffrn_reflns_limit_k_min -23
_diffrn_reflns_limit_l_max 23
_diffrn_reflns_limit_l_min -23
_diffrn_reflns_number 103461
_diffrn_reflns_point_group_measured_fraction_full 0.998
_diffrn_reflns_point_group_measured_fraction_max 0.997
_diffrn_reflns_theta_full 25.242
_diffrn_reflns_theta_max 26.802
_diffrn_reflns_theta_min 2.057
_diffrn_source 'Incoatec I\mS'
_exptl_absorpt_coefficient_mu 0.218
_exptl_absorpt_correction_T_max 1.0000
_exptl_absorpt_correction_T_min 0.9580
_exptl_absorpt_correction_type multi-scan
_exptl_absorpt_process_details 'SADABS, Bruker'
_exptl_crystal_colour yellow
_exptl_crystal_density_diffrn 1.115
_exptl_crystal_description block
_exptl_crystal_F_000 1440
_exptl_crystal_size_max 0.211
_exptl_crystal_size_mid 0.209
_exptl_crystal_size_min 0.103
_refine_diff_density_max 1.515
_refine_diff_density_min -0.476
_refine_diff_density_rms 0.097
_refine_ls_extinction_method none
_refine_ls_goodness_of_fit_ref 1.069
_refine_ls_hydrogen_treatment constr
_refine_ls_matrix_type full
_refine_ls_number_parameters 425
_refine_ls_number_reflns 8620
_refine_ls_number_restraints 6
_refine_ls_restrained_S_all 1.075
_refine_ls_R_factor_all 0.0704
_refine_ls_R_factor_gt 0.0561
_refine_ls_shift/su_max 0.001
_refine_ls_shift/su_mean 0.000
_refine_ls_structure_factor_coef Fsqd
_refine_ls_weighting_details 'w=1/[\s^2^(Fo^2^)+(0.1153P)^2^+3.6118P] where P=(Fo^2^+2Fc^2^)/3'
_refine_ls_weighting_scheme calc
_refine_ls_wR_factor_gt 0.1830
_refine_ls_wR_factor_ref 0.1979
_reflns_Friedel_coverage 0.000
_reflns_number_gt 6977
_reflns_number_total 8620
_reflns_threshold_expression 'I > 2\s(I)'
_cod_data_source_file om7b00206_si_002.cif
_cod_data_source_block 7
_cod_depositor_comments 'Adding full bibliography for 4087254--4087257.cif.'
_cod_database_code 4087255
_shelx_shelxl_version_number 2014/7
_shelx_space_group_comment
;
The symmetry employed for this shelxl refinement is uniquely defined
by the following loop, which should always be used as a source of
symmetry information in preference to the above space-group names.
They are only intended as comments.
;
_shelx_estimated_absorpt_t_min 0.955
_shelx_estimated_absorpt_t_max 0.978

loop_
_space_group_symop_operation_xyz
'x, y, z'
'-x, y+1/2, -z+1/2'
'-x, -y, -z'
'x, -y-1/2, z-1/2'

loop_
_atom_site_label
_atom_site_type_symbol
_atom_site_fract_x
_atom_site_fract_y
_atom_site_fract_z
_atom_site_U_iso_or_equiv
_atom_site_adp_type
_atom_site_occupancy
_atom_site_site_symmetry_order
_atom_site_calc_flag
_atom_site_refinement_flags_posn
_atom_site_refinement_flags_adp
_atom_site_refinement_flags_occupancy
K1 K 0.68874(5) 0.26582(3) 0.50839(3) 0.03338(17) Uani 1 1 d . . .
S1 S 0.42108(5) 0.44905(3) 0.13169(3) 0.02948(17) Uani 1 1 d . . .
O1 O 0.58501(14) 0.31112(9) 0.36954(9) 0.0278(4) Uani 1 1 d . . .
O2 O 0.67480(16) 0.24337(9) 0.14913(9) 0.0325(4) Uani 1 1 d . . .
N1 N 0.55672(16) 0.33653(10) 0.14842(10) 0.0236(4) Uani 1 1 d . . .
N2 N 0.50227(16) 0.36493(10) 0.25396(10) 0.0224(4) Uani 1 1 d . . .
C1 C 0.49619(19) 0.38064(12) 0.18023(12) 0.0225(4) Uani 1 1 d . . .
C2 C 0.58025(19) 0.31392(11) 0.30137(12) 0.0221(4) Uani 1 1 d . . .
C3 C 0.64097(19) 0.27149(11) 0.26509(12) 0.0222(4) Uani 1 1 d . . .
C4 C 0.62799(19) 0.27929(12) 0.18699(12) 0.0234(5) Uani 1 1 d . . .
C5 C 0.71957(19) 0.21592(12) 0.31033(12) 0.0221(4) Uani 1 1 d . . .
C6 C 0.8054(2) 0.23279(12) 0.37934(13) 0.0241(5) Uani 1 1 d . . .
H6 H 0.8160 0.2809 0.3959 0.029 Uiso 1 1 calc R U .
C7 C 0.87514(19) 0.18056(12) 0.42387(12) 0.0243(5) Uani 1 1 d . . .
H7 H 0.9323 0.1933 0.4707 0.029 Uiso 1 1 calc R U .
C8 C 0.86293(18) 0.10928(12) 0.40100(12) 0.0216(4) Uani 1 1 d . . .
C9 C 0.77951(19) 0.09271(12) 0.33091(12) 0.0236(5) Uani 1 1 d . . .
H9 H 0.7707 0.0449 0.3134 0.028 Uiso 1 1 calc R U .
C10 C 0.70953(19) 0.14509(12) 0.28672(12) 0.0245(5) Uani 1 1 d . . .
H10 H 0.6535 0.1325 0.2393 0.029 Uiso 1 1 calc R U .
C11 C 0.93400(18) 0.05295(11) 0.45052(12) 0.0213(4) Uani 1 1 d . . .
C12 C 1.04440(19) 0.06716(12) 0.50027(13) 0.0246(5) Uani 1 1 d . . .
H12 H 1.0759 0.1133 0.5008 0.030 Uiso 1 1 calc R U .
C13 C 1.10890(19) 0.01559(12) 0.54871(13) 0.0248(5) Uani 1 1 d . . .
H13 H 1.1837 0.0270 0.5821 0.030 Uiso 1 1 calc R U .
C14 C 0.4318(2) 0.40505(13) 0.28874(13) 0.0283(5) Uani 1 1 d . . .
C15 C 0.3166(2) 0.38452(15) 0.27205(15) 0.0355(6) Uani 1 1 d . . .
C16 C 0.2509(3) 0.42340(19) 0.30730(17) 0.0485(8) Uani 1 1 d . . .
H16 H 0.1726 0.4112 0.2976 0.058 Uiso 1 1 calc R U .
C17 C 0.2981(3) 0.4791(2) 0.35585(19) 0.0572(10) Uani 1 1 d . . .
H17 H 0.2522 0.5047 0.3795 0.069 Uiso 1 1 calc R U .
C18 C 0.4110(3) 0.49814(17) 0.37049(17) 0.0504(8) Uani 1 1 d . . .
H18 H 0.4420 0.5368 0.4040 0.060 Uiso 1 1 calc R U .
C19 C 0.4806(2) 0.46145(14) 0.33671(15) 0.0361(6) Uani 1 1 d . . .
C20 C 0.2645(2) 0.32513(16) 0.21553(17) 0.0409(6) Uani 1 1 d . . .
H20 H 0.2959 0.3301 0.1721 0.049 Uiso 1 1 calc R U .
C21 C 0.2987(3) 0.25158(18) 0.2502(2) 0.0549(8) Uani 1 1 d . . .
H21A H 0.2681 0.2444 0.2925 0.082 Uiso 1 1 calc R U .
H21B H 0.3827 0.2478 0.2696 0.082 Uiso 1 1 calc R U .
H21C H 0.2675 0.2153 0.2107 0.082 Uiso 1 1 calc R U .
C22 C 0.1341(3) 0.3283(2) 0.1811(2) 0.0585(9) Uani 1 1 d . . .
H22A H 0.1078 0.2937 0.1394 0.088 Uiso 1 1 calc R U .
H22B H 0.1107 0.3762 0.1610 0.088 Uiso 1 1 calc R U .
H22C H 0.0998 0.3173 0.2209 0.088 Uiso 1 1 calc R U .
C23 C 0.6038(3) 0.48501(15) 0.35126(17) 0.0444(7) Uani 1 1 d . . .
H23 H 0.6403 0.4503 0.3253 0.053 Uiso 1 1 calc R U .
C24 C 0.6725(4) 0.4842(2) 0.4370(2) 0.0633(10) Uani 1 1 d . . .
H24A H 0.6366 0.5163 0.4643 0.095 Uiso 1 1 calc R U .
H24B H 0.7514 0.4998 0.4446 0.095 Uiso 1 1 calc R U .
H24C H 0.6737 0.4358 0.4570 0.095 Uiso 1 1 calc R U .
C25 C 0.6085(4) 0.55793(19) 0.3167(2) 0.0615(9) Uani 1 1 d . . .
H25A H 0.5658 0.5568 0.2616 0.092 Uiso 1 1 calc R U .
H25B H 0.6887 0.5707 0.3246 0.092 Uiso 1 1 calc R U .
H25C H 0.5742 0.5933 0.3417 0.092 Uiso 1 1 calc R U .
C26 C 0.5540(2) 0.35069(12) 0.07082(12) 0.0252(5) Uani 1 1 d . . .
C27 C 0.4696(2) 0.31735(14) 0.01045(14) 0.0314(5) Uani 1 1 d . . .
C28 C 0.4719(3) 0.33067(16) -0.06363(14) 0.0400(7) Uani 1 1 d . . .
H28 H 0.4150 0.3099 -0.1063 0.048 Uiso 1 1 calc R U .
C29 C 0.5554(3) 0.37350(15) -0.07625(15) 0.0407(7) Uani 1 1 d . . .
H29 H 0.5561 0.3811 -0.1271 0.049 Uiso 1 1 calc R U .
C30 C 0.6373(2) 0.40522(15) -0.01533(16) 0.0377(6) Uani 1 1 d . . .
H30 H 0.6941 0.4346 -0.0247 0.045 Uiso 1 1 calc R U .
C31 C 0.6385(2) 0.39488(13) 0.06009(14) 0.0296(5) Uani 1 1 d . . .
C32 C 0.3801(2) 0.26839(16) 0.02313(16) 0.0401(6) Uani 1 1 d . . .
H32 H 0.3887 0.2695 0.0790 0.048 Uiso 1 1 calc R U .
C33 C 0.2592(3) 0.2940(2) -0.0219(3) 0.0672(10) Uani 1 1 d . . .
H33A H 0.2534 0.3452 -0.0137 0.101 Uiso 1 1 calc R U .
H33B H 0.2031 0.2686 -0.0042 0.101 Uiso 1 1 calc R U .
H33C H 0.2435 0.2848 -0.0767 0.101 Uiso 1 1 calc R U .
C34 C 0.3986(3) 0.19159(18) 0.0017(2) 0.0573(8) Uani 1 1 d . . .
H34A H 0.3982 0.1900 -0.0515 0.086 Uiso 1 1 calc R U .
H34B H 0.3367 0.1615 0.0070 0.086 Uiso 1 1 calc R U .
H34C H 0.4726 0.1742 0.0359 0.086 Uiso 1 1 calc R U .
C35 C 0.7290(2) 0.43118(14) 0.12612(16) 0.0350(6) Uani 1 1 d . . .
H35 H 0.7107 0.4212 0.1741 0.042 Uiso 1 1 calc R U .
C36 C 0.7267(3) 0.51161(17) 0.1150(2) 0.0576(9) Uani 1 1 d . . .
H36A H 0.7445 0.5229 0.0682 0.086 Uiso 1 1 calc R U .
H36B H 0.7839 0.5338 0.1593 0.086 Uiso 1 1 calc R U .
H36C H 0.6502 0.5298 0.1104 0.086 Uiso 1 1 calc R U .
C37 C 0.8476(3) 0.4004(2) 0.1360(2) 0.0553(8) Uani 1 1 d . . .
H37A H 0.8480 0.3495 0.1476 0.083 Uiso 1 1 calc R U .
H37B H 0.9052 0.4248 0.1783 0.083 Uiso 1 1 calc R U .
H37C H 0.8658 0.4071 0.0885 0.083 Uiso 1 1 calc R U .
N3 N 0.8983(5) 0.3272(3) 0.5851(4) 0.0628(16) Uani 0.5 1 d . U P
C38 C 0.9299(5) 0.3328(4) 0.6513(5) 0.0557(18) Uani 0.5 1 d . . P
C39 C 0.9671(5) 0.3350(5) 0.7354(4) 0.065(2) Uani 0.5 1 d . . P
H39A H 0.9000 0.3303 0.7526 0.097 Uiso 0.5 1 calc R U P
H39B H 1.0056 0.3803 0.7535 0.097 Uiso 0.5 1 calc R U P
H39C H 1.0205 0.2958 0.7564 0.097 Uiso 0.5 1 calc R U P

loop_
_atom_site_aniso_label
_atom_site_aniso_U_11
_atom_site_aniso_U_22
_atom_site_aniso_U_33
_atom_site_aniso_U_23
_atom_site_aniso_U_13
_atom_site_aniso_U_12
K1 0.0414(3) 0.0384(3) 0.0193(3) 0.0033(2) 0.0086(2) -0.0104(2)
S1 0.0348(3) 0.0291(3) 0.0256(3) 0.0104(2) 0.0113(2) 0.0154(2)
O1 0.0364(9) 0.0310(9) 0.0169(7) 0.0050(6) 0.0099(7) 0.0082(7)
O2 0.0457(10) 0.0336(9) 0.0206(8) 0.0067(7) 0.0140(7) 0.0195(8)
N1 0.0302(10) 0.0248(9) 0.0167(9) 0.0063(7) 0.0088(7) 0.0097(8)
N2 0.0265(9) 0.0232(9) 0.0185(9) 0.0043(7) 0.0088(7) 0.0072(7)
C1 0.0245(11) 0.0232(11) 0.0196(10) 0.0039(8) 0.0069(8) 0.0044(8)
C2 0.0251(11) 0.0214(10) 0.0193(10) 0.0040(8) 0.0064(8) 0.0020(8)
C3 0.0253(11) 0.0210(10) 0.0181(10) 0.0048(8) 0.0044(8) 0.0058(8)
C4 0.0271(11) 0.0230(11) 0.0201(10) 0.0051(8) 0.0077(9) 0.0086(9)
C5 0.0236(10) 0.0231(11) 0.0183(10) 0.0050(8) 0.0050(8) 0.0057(8)
C6 0.0273(11) 0.0200(10) 0.0231(11) 0.0004(8) 0.0058(9) 0.0016(8)
C7 0.0236(11) 0.0250(11) 0.0199(10) 0.0021(8) 0.0012(8) 0.0020(8)
C8 0.0212(10) 0.0231(10) 0.0196(10) 0.0049(8) 0.0054(8) 0.0042(8)
C9 0.0268(11) 0.0204(10) 0.0212(10) 0.0003(8) 0.0043(9) 0.0036(8)
C10 0.0267(11) 0.0254(11) 0.0176(10) 0.0021(8) 0.0020(8) 0.0029(9)
C11 0.0208(10) 0.0226(10) 0.0193(10) 0.0042(8) 0.0049(8) 0.0044(8)
C12 0.0220(10) 0.0216(10) 0.0276(11) 0.0046(9) 0.0043(9) 0.0004(8)
C13 0.0190(10) 0.0242(11) 0.0264(11) 0.0033(9) 0.0009(8) 0.0021(8)
C14 0.0366(13) 0.0301(12) 0.0211(11) 0.0080(9) 0.0133(9) 0.0138(10)
C15 0.0358(13) 0.0434(15) 0.0322(13) 0.0150(11) 0.0176(11) 0.0158(11)
C16 0.0459(16) 0.065(2) 0.0431(16) 0.0169(15) 0.0261(13) 0.0226(15)
C17 0.074(2) 0.067(2) 0.0443(17) 0.0114(16) 0.0377(17) 0.0375(19)
C18 0.078(2) 0.0425(16) 0.0369(15) -0.0009(13) 0.0274(15) 0.0208(16)
C19 0.0519(16) 0.0332(13) 0.0257(12) 0.0033(10) 0.0162(11) 0.0138(12)
C20 0.0308(13) 0.0527(17) 0.0399(15) 0.0135(13) 0.0123(11) 0.0038(12)
C21 0.0394(16) 0.0512(18) 0.063(2) 0.0157(16) 0.0015(15) -0.0012(14)
C22 0.0356(16) 0.076(2) 0.058(2) 0.0264(18) 0.0083(14) 0.0056(15)
C23 0.0583(18) 0.0343(14) 0.0370(15) -0.0072(11) 0.0108(13) 0.0010(13)
C24 0.076(2) 0.054(2) 0.0449(18) -0.0077(15) -0.0007(17) -0.0038(18)
C25 0.077(2) 0.050(2) 0.055(2) -0.0003(16) 0.0174(18) -0.0118(17)
C26 0.0324(12) 0.0278(11) 0.0169(10) 0.0079(8) 0.0098(9) 0.0141(9)
C27 0.0378(13) 0.0341(13) 0.0221(11) 0.0035(9) 0.0097(10) 0.0141(10)
C28 0.0499(16) 0.0468(16) 0.0203(12) 0.0038(11) 0.0073(11) 0.0212(13)
C29 0.0586(18) 0.0457(16) 0.0236(12) 0.0149(11) 0.0212(12) 0.0258(13)
C30 0.0479(15) 0.0369(14) 0.0374(14) 0.0170(11) 0.0264(12) 0.0189(12)
C31 0.0352(13) 0.0271(12) 0.0298(12) 0.0090(9) 0.0150(10) 0.0150(10)
C32 0.0412(15) 0.0458(16) 0.0307(13) -0.0043(11) 0.0080(11) 0.0034(12)
C33 0.0391(17) 0.066(2) 0.092(3) 0.001(2) 0.0158(18) 0.0070(16)
C34 0.061(2) 0.0419(17) 0.067(2) -0.0014(16) 0.0192(17) 0.0016(15)
C35 0.0361(13) 0.0352(13) 0.0386(14) 0.0046(11) 0.0188(11) 0.0058(11)
C36 0.062(2) 0.0368(16) 0.077(2) 0.0021(16) 0.0274(18) 0.0020(15)
C37 0.0393(16) 0.066(2) 0.059(2) 0.0002(17) 0.0145(14) 0.0141(15)
N3 0.037(2) 0.071(3) 0.075(3) -0.018(3) 0.011(2) -0.037(2)
C38 0.016(2) 0.060(4) 0.089(5) -0.020(4) 0.014(3) -0.012(2)
C39 0.038(3) 0.115(7) 0.047(4) -0.025(4) 0.022(3) 0.021(4)

loop_
_atom_type_symbol
_atom_type_description
_atom_type_scat_dispersion_real
_atom_type_scat_dispersion_imag
_atom_type_scat_source
C C 0.0033 0.0016 'International Tables Vol C Tables 4.2.6.8 and 6.1.1.4'
H H 0.0000 0.0000 'International Tables Vol C Tables 4.2.6.8 and 6.1.1.4'
N N 0.0061 0.0033 'International Tables Vol C Tables 4.2.6.8 and 6.1.1.4'
O O 0.0106 0.0060 'International Tables Vol C Tables 4.2.6.8 and 6.1.1.4'
S S 0.1246 0.1234 'International Tables Vol C Tables 4.2.6.8 and 6.1.1.4'
K K 0.2009 0.2494 'International Tables Vol C Tables 4.2.6.8 and 6.1.1.4'

loop_
_geom_angle_atom_site_label_1
_geom_angle_atom_site_label_2
_geom_angle_atom_site_label_3
_geom_angle
_geom_angle_site_symmetry_1
_geom_angle_site_symmetry_3
O1 K1 O2 144.37(6) . 4_566
O1 K1 N3 116.34(16) . .
O2 K1 N3 82.80(15) 4_566 .
O1 K1 C27 91.54(6) . 4_566
O2 K1 C27 68.01(6) 4_566 4_566
N3 K1 C27 150.34(16) . 4_566
O1 K1 C28 72.35(6) . 4_566
O2 K1 C28 93.33(6) 4_566 4_566
N3 K1 C28 169.17(16) . 4_566
C27 K1 C28 25.75(6) 4_566 4_566
O1 K1 C26 115.74(6) . 4_566
O2 K1 C26 52.82(5) 4_566 4_566
N3 K1 C26 127.88(16) . 4_566
C27 K1 C26 25.59(6) 4_566 4_566
C28 K1 C26 44.22(6) 4_566 4_566
O1 K1 C29 77.33(7) . 4_566
O2 K1 C29 103.59(6) 4_566 4_566
N3 K1 C29 146.59(16) . 4_566
C27 K1 C29 44.94(7) 4_566 4_566
C28 K1 C29 25.12(8) 4_566 4_566
C26 K1 C29 50.92(6) 4_566 4_566
O1 K1 C6 61.99(5) . .
O2 K1 C6 153.54(6) 4_566 .
N3 K1 C6 83.75(15) . .
C27 K1 C6 120.49(6) 4_566 .
C28 K1 C6 95.68(7) 4_566 .
C26 K1 C6 123.09(6) 4_566 .
C29 K1 C6 76.37(6) 4_566 .
O1 K1 C30 100.29(7) . 4_566
O2 K1 C30 89.73(6) 4_566 4_566
N3 K1 C30 125.91(16) . 4_566
C27 K1 C30 51.82(7) 4_566 4_566
C28 K1 C30 43.68(8) 4_566 4_566
C26 K1 C30 43.29(6) 4_566 4_566
C29 K1 C30 24.45(8) 4_566 4_566
C6 K1 C30 79.93(6) . 4_566
O1 K1 C31 120.50(6) . 4_566
O2 K1 C31 65.15(6) 4_566 4_566
N3 K1 C31 117.99(16) . 4_566
C27 K1 C31 44.98(7) 4_566 4_566
C28 K1 C31 51.47(7) 4_566 4_566
C26 K1 C31 24.85(6) 4_566 4_566
C29 K1 C31 43.64(6) 4_566 4_566
C6 K1 C31 102.03(6) . 4_566
C30 K1 C31 24.59(6) 4_566 4_566
O1 K1 C38 130.25(14) . .
O2 K1 C38 66.33(13) 4_566 .
N3 K1 C38 16.48(19) . .
C27 K1 C38 133.98(14) 4_566 .
C28 K1 C38 157.18(14) 4_566 .
C26 K1 C38 113.00(14) 4_566 .
C29 K1 C38 146.40(14) 4_566 .
C6 K1 C38 98.74(13) . .
C30 K1 C38 122.20(14) 4_566 .
C31 K1 C38 107.86(14) 4_566 .
C2 O1 K1 148.89(15) . .
C4 O2 K1 140.68(14) . 4_565
C1 N1 C4 125.29(18) . .
C1 N1 C26 118.19(17) . .
C4 N1 C26 116.44(17) . .
C1 N2 C2 123.92(18) . .
C1 N2 C14 118.70(18) . .
C2 N2 C14 117.25(17) . .
N2 C1 N1 115.68(18) . .
N2 C1 S1 122.77(17) . .
N1 C1 S1 121.54(16) . .
O1 C2 C3 127.0(2) . .
O1 C2 N2 116.53(19) . .
C3 C2 N2 116.42(18) . .
C4 C3 C2 121.94(19) . .
C4 C3 C5 119.05(19) . .
C2 C3 C5 118.99(19) . .
O2 C4 C3 127.0(2) . .
O2 C4 N1 117.07(19) . .
C3 C4 N1 115.89(19) . .
C10 C5 C6 117.65(19) . .
C10 C5 C3 121.5(2) . .
C6 C5 C3 120.8(2) . .
C7 C6 C5 121.1(2) . .
C7 C6 K1 92.24(14) . .
C5 C6 K1 109.21(15) . .
C7 C6 H6 119.5 . .
C5 C6 H6 119.5 . .
K1 C6 H6 68.0 . .
C6 C7 C8 121.1(2) . .
C6 C7 H7 119.4 . .
C8 C7 H7 119.4 . .
C9 C8 C7 117.80(19) . .
C9 C8 C11 121.1(2) . .
C7 C8 C11 121.04(19) . .
C10 C9 C8 120.9(2) . .
C10 C9 H9 119.6 . .
C8 C9 H9 119.6 . .
C9 C10 C5 121.4(2) . .
C9 C10 H10 119.3 . .
C5 C10 H10 119.3 . .
C13 C11 C12 117.47(19) 3_756 .
C13 C11 C8 121.13(19) 3_756 .
C12 C11 C8 121.3(2) . .
C13 C12 C11 121.5(2) . .
C13 C12 H12 119.3 . .
C11 C12 H12 119.3 . .
C12 C13 C11 121.1(2) . 3_756
C12 C13 H13 119.5 . .
C11 C13 H13 119.5 3_756 .
C19 C14 C15 123.2(2) . .
C19 C14 N2 118.9(2) . .
C15 C14 N2 117.9(2) . .
C16 C15 C14 116.8(3) . .
C16 C15 C20 121.6(3) . .
C14 C15 C20 121.5(2) . .
C17 C16 C15 120.9(3) . .
C17 C16 H16 119.5 . .
C15 C16 H16 119.5 . .
C18 C17 C16 120.8(3) . .
C18 C17 H17 119.6 . .
C16 C17 H17 119.6 . .
C17 C18 C19 120.9(3) . .
C17 C18 H18 119.6 . .
C19 C18 H18 119.6 . .
C14 C19 C18 117.5(3) . .
C14 C19 C23 122.5(2) . .
C18 C19 C23 120.0(3) . .
C15 C20 C22 114.1(3) . .
C15 C20 C21 112.5(2) . .
C22 C20 C21 108.7(3) . .
C15 C20 H20 107.1 . .
C22 C20 H20 107.1 . .
C21 C20 H20 107.1 . .
C20 C21 H21A 109.5 . .
C20 C21 H21B 109.5 . .
H21A C21 H21B 109.5 . .
C20 C21 H21C 109.5 . .
H21A C21 H21C 109.5 . .
H21B C21 H21C 109.5 . .
C20 C22 H22A 109.5 . .
C20 C22 H22B 109.5 . .
H22A C22 H22B 109.5 . .
C20 C22 H22C 109.5 . .
H22A C22 H22C 109.5 . .
H22B C22 H22C 109.5 . .
C19 C23 C25 111.2(3) . .
C19 C23 C24 111.3(3) . .
C25 C23 C24 111.0(3) . .
C19 C23 H23 107.7 . .
C25 C23 H23 107.7 . .
C24 C23 H23 107.7 . .
C23 C24 H24A 109.5 . .
C23 C24 H24B 109.5 . .
H24A C24 H24B 109.5 . .
C23 C24 H24C 109.5 . .
H24A C24 H24C 109.5 . .
H24B C24 H24C 109.5 . .
C23 C25 H25A 109.5 . .
C23 C25 H25B 109.5 . .
H25A C25 H25B 109.5 . .
C23 C25 H25C 109.5 . .
H25A C25 H25C 109.5 . .
H25B C25 H25C 109.5 . .
C31 C26 C27 123.3(2) . .
C31 C26 N1 118.2(2) . .
C27 C26 N1 118.4(2) . .
C31 C26 K1 81.83(13) . 4_565
C27 C26 K1 75.13(13) . 4_565
N1 C26 K1 112.61(13) . 4_565
C28 C27 C26 116.7(3) . .
C28 C27 C32 120.6(2) . .
C26 C27 C32 122.7(2) . .
C28 C27 K1 77.60(15) . 4_565
C26 C27 K1 79.28(14) . 4_565
C32 C27 K1 111.84(16) . 4_565
C29 C28 C27 121.4(3) . .
C29 C28 K1 80.33(16) . 4_565
C27 C28 K1 76.65(14) . 4_565
C29 C28 H28 119.3 . .
C27 C28 H28 119.3 . .
K1 C28 H28 114.1 4_565 .
C30 C29 C28 120.2(2) . .
C30 C29 K1 80.50(15) . 4_565
C28 C29 K1 74.55(15) . 4_565
C30 C29 H29 119.9 . .
C28 C29 H29 119.9 . .
K1 C29 H29 115.6 4_565 .
C29 C30 C31 121.1(3) . .
C29 C30 K1 75.05(16) . 4_565
C31 C30 K1 78.01(14) . 4_565
C29 C30 H30 119.4 . .
C31 C30 H30 119.4 . .
K1 C30 H30 118.3 4_565 .
C26 C31 C30 117.2(2) . .
C26 C31 C35 122.7(2) . .
C30 C31 C35 120.0(2) . .
C26 C31 K1 73.32(13) . 4_565
C30 C31 K1 77.40(15) . 4_565
C35 C31 K1 119.17(15) . 4_565
C27 C32 C33 110.7(3) . .
C27 C32 C34 110.9(2) . .
C33 C32 C34 111.0(3) . .
C27 C32 H32 108.0 . .
C33 C32 H32 108.0 . .
C34 C32 H32 108.0 . .
C32 C33 H33A 109.5 . .
C32 C33 H33B 109.5 . .
H33A C33 H33B 109.5 . .
C32 C33 H33C 109.5 . .
H33A C33 H33C 109.5 . .
H33B C33 H33C 109.5 . .
C32 C34 H34A 109.5 . .
C32 C34 H34B 109.5 . .
H34A C34 H34B 109.5 . .
C32 C34 H34C 109.5 . .
H34A C34 H34C 109.5 . .
H34B C34 H34C 109.5 . .
C31 C35 C37 110.4(2) . .
C31 C35 C36 111.2(2) . .
C37 C35 C36 111.6(3) . .
C31 C35 H35 107.8 . .
C37 C35 H35 107.8 . .
C36 C35 H35 107.8 . .
C35 C36 H36A 109.5 . .
C35 C36 H36B 109.5 . .
H36A C36 H36B 109.5 . .
C35 C36 H36C 109.5 . .
H36A C36 H36C 109.5 . .
H36B C36 H36C 109.5 . .
C35 C37 H37A 109.5 . .
C35 C37 H37B 109.5 . .
H37A C37 H37B 109.5 . .
C35 C37 H37C 109.5 . .
H37A C37 H37C 109.5 . .
H37B C37 H37C 109.5 . .
C38 N3 K1 120.9(5) . .
N3 C38 C39 176.2(8) . .
N3 C38 K1 42.6(3) . .
C39 C38 K1 134.5(5) . .
C38 C39 H39A 109.5 . .
C38 C39 H39B 109.5 . .
H39A C39 H39B 109.5 . .
C38 C39 H39C 109.5 . .
H39A C39 H39C 109.5 . .
H39B C39 H39C 109.5 . .

loop_
_geom_bond_atom_site_label_1
_geom_bond_atom_site_label_2
_geom_bond_distance
_geom_bond_site_symmetry_2
K1 O1 2.6026(16) .
K1 O2 2.6603(17) 4_566
K1 N3 2.760(5) .
K1 C27 3.130(2) 4_566
K1 C28 3.142(3) 4_566
K1 C26 3.182(2) 4_566
K1 C29 3.214(3) 4_566
K1 C6 3.215(2) .
K1 C30 3.281(3) 4_566
K1 C31 3.289(2) 4_566
K1 C38 3.498(6) .
S1 C1 1.665(2) .
O1 C2 1.240(3) .
O2 C4 1.240(3) .
O2 K1 2.6604(17) 4_565
N1 C1 1.369(3) .
N1 C4 1.424(3) .
N1 C26 1.444(3) .
N2 C1 1.369(3) .
N2 C2 1.435(3) .
N2 C14 1.448(3) .
C2 C3 1.404(3) .
C3 C4 1.403(3) .
C3 C5 1.483(3) .
C5 C10 1.395(3) .
C5 C6 1.399(3) .
C6 C7 1.385(3) .
C6 H6 0.9500 .
C7 C8 1.399(3) .
C7 H7 0.9500 .
C8 C9 1.398(3) .
C8 C11 1.483(3) .
C9 C10 1.385(3) .
C9 H9 0.9500 .
C10 H10 0.9500 .
C11 C13 1.395(3) 3_756
C11 C12 1.395(3) .
C12 C13 1.381(3) .
C12 H12 0.9500 .
C13 C11 1.395(3) 3_756
C13 H13 0.9500 .
C14 C19 1.386(4) .
C14 C15 1.404(4) .
C15 C16 1.398(4) .
C15 C20 1.520(4) .
C16 C17 1.378(5) .
C16 H16 0.9500 .
C17 C18 1.374(5) .
C17 H17 0.9500 .
C18 C19 1.395(4) .
C18 H18 0.9500 .
C19 C23 1.518(4) .
C20 C22 1.524(4) .
C20 C21 1.525(4) .
C20 H20 1.0000 .
C21 H21A 0.9800 .
C21 H21B 0.9800 .
C21 H21C 0.9800 .
C22 H22A 0.9800 .
C22 H22B 0.9800 .
C22 H22C 0.9800 .
C23 C25 1.521(5) .
C23 C24 1.530(4) .
C23 H23 1.0000 .
C24 H24A 0.9800 .
C24 H24B 0.9800 .
C24 H24C 0.9800 .
C25 H25A 0.9800 .
C25 H25B 0.9800 .
C25 H25C 0.9800 .
C26 C31 1.396(4) .
C26 C27 1.399(4) .
C26 K1 3.182(2) 4_565
C27 C28 1.398(3) .
C27 C32 1.511(4) .
C27 K1 3.130(2) 4_565
C28 C29 1.384(4) .
C28 K1 3.142(3) 4_565
C28 H28 0.9500 .
C29 C30 1.377(4) .
C29 K1 3.214(3) 4_565
C29 H29 0.9500 .
C30 C31 1.399(3) .
C30 K1 3.281(3) 4_565
C30 H30 0.9500 .
C31 C35 1.518(4) .
C31 K1 3.289(2) 4_565
C32 C33 1.528(4) .
C32 C34 1.534(4) .
C32 H32 1.0000 .
C33 H33A 0.9800 .
C33 H33B 0.9800 .
C33 H33C 0.9800 .
C34 H34A 0.9800 .
C34 H34B 0.9800 .
C34 H34C 0.9800 .
C35 C37 1.525(4) .
C35 C36 1.526(4) .
C35 H35 1.0000 .
C36 H36A 0.9800 .
C36 H36B 0.9800 .
C36 H36C 0.9800 .
C37 H37A 0.9800 .
C37 H37B 0.9800 .
C37 H37C 0.9800 .
N3 C38 1.157(10) .
C38 C39 1.468(11) .
C39 H39A 0.9800 .
C39 H39B 0.9800 .
C39 H39C 0.9800 .
